data_4122759
loop_
_publ_author_name
'Joost, Maximilian'
'Zeineddine, Abdallah'
'Est\'evez, Laura'
'Mallet Ladeira, Sonia'
'Miqueu, Karinne'
'Amgoune, Abderrahmane'
'Bourissou, Didier'

_publ_section_title
;
 Facile oxidative addition of aryl iodides to gold(i) by ligand design:
 bending turns on reactivity.
;
_journal_issue 42
_journal_name_full 'Journal of the American Chemical Society'
_journal_page_first 14654
_journal_page_last 14657
_journal_paper_doi 10.1021/ja506978c
_journal_volume 136
_journal_year 2014
_chemical_formula_moiety 'C20 H46 Au B10 F6 N5 O4 P2 S2, C H2 Cl2'
_chemical_formula_sum 'C21 H48 Au B10 Cl2 F6 N5 O4 P2 S2'
_chemical_formula_weight 1050.69
_chemical_name_systematic
; 
 ? 
;
_space_group_IT_number 14
_symmetry_cell_setting monoclinic
_symmetry_space_group_name_Hall '-P 2ybc'
_symmetry_space_group_name_H-M 'P 1 21/c 1'
_atom_sites_solution_hydrogens geom
_atom_sites_solution_primary direct
_atom_sites_solution_secondary difmap
_audit_creation_method SHELXL-97
_cell_angle_alpha 90.00
_cell_angle_beta 103.857(2)
_cell_angle_gamma 90.00
_cell_formula_units_Z 4
_cell_length_a 16.8086(8)
_cell_length_b 13.3678(6)
_cell_length_c 19.1005(9)
_cell_measurement_reflns_used 9812
_cell_measurement_temperature 193(2)
_cell_measurement_theta_max 31.15
_cell_measurement_theta_min 2.25
_cell_volume 4166.9(3)
_computing_cell_refinement 'APEX2 and SAINT (Bruker, 2008)'
_computing_data_collection 'APEX2 (Bruker, 2008)'
_computing_data_reduction 'SAINT (Bruker, 2008)'
_computing_molecular_graphics 'Bruker SHELXTL'
_computing_publication_material 'Bruker SHELXTL'
_computing_structure_refinement 'SHELXL-97 (Sheldrick, 2008)'
_computing_structure_solution 'SHELXS-97 (Sheldrick, 2008)'
_diffrn_ambient_temperature 193(2)
_diffrn_measured_fraction_theta_full 0.996
_diffrn_measured_fraction_theta_max 0.996
_diffrn_measurement_device_type 'Bruker kappa APEX-II CCD Quazar'
_diffrn_measurement_method 'phi and omega scans'
_diffrn_radiation_monochromator 'multilayer optics'
_diffrn_radiation_source micro-focus
_diffrn_radiation_type MoK\a
_diffrn_radiation_wavelength 0.71073
_diffrn_reflns_av_R_equivalents 0.0396
_diffrn_reflns_av_sigmaI/netI 0.0439
_diffrn_reflns_limit_h_max 25
_diffrn_reflns_limit_h_min -27
_diffrn_reflns_limit_k_max 19
_diffrn_reflns_limit_k_min -21
_diffrn_reflns_limit_l_max 31
_diffrn_reflns_limit_l_min -30
_diffrn_reflns_number 75886
_diffrn_reflns_theta_full 35.63
_diffrn_reflns_theta_max 35.63
_diffrn_reflns_theta_min 5.10
_exptl_absorpt_coefficient_mu 3.899
_exptl_absorpt_correction_T_max 0.6519
_exptl_absorpt_correction_T_min 0.3046
_exptl_absorpt_correction_type multi-scan
_exptl_absorpt_process_details '(SADABS; Bruker, 2008)'
_exptl_crystal_colour yellow
_exptl_crystal_density_diffrn 1.675
_exptl_crystal_density_method 'not measured'
_exptl_crystal_description block
_exptl_crystal_F_000 2080
_exptl_crystal_size_max 0.40
_exptl_crystal_size_mid 0.14
_exptl_crystal_size_min 0.12
_refine_diff_density_max 1.796
_refine_diff_density_min -1.284
_refine_diff_density_rms 0.105
_refine_ls_extinction_method none
_refine_ls_goodness_of_fit_ref 1.017
_refine_ls_hydrogen_treatment constr
_refine_ls_matrix_type full
_refine_ls_number_parameters 567
_refine_ls_number_reflns 19153
_refine_ls_number_restraints 205
_refine_ls_restrained_S_all 1.019
_refine_ls_R_factor_all 0.0557
_refine_ls_R_factor_gt 0.0306
_refine_ls_shift/su_max 0.007
_refine_ls_shift/su_mean 0.000
_refine_ls_structure_factor_coef Fsqd
_refine_ls_weighting_details 'calc w=1/[\s^2^(Fo^2^)+(0.0290P)^2^+0.4165P] where P=(Fo^2^+2Fc^2^)/3'
_refine_ls_weighting_scheme calc
_refine_ls_wR_factor_gt 0.0609
_refine_ls_wR_factor_ref 0.0674
_reflns_number_gt 13825
_reflns_number_total 19153
_reflns_threshold_expression >2sigma(I)
_cod_data_source_file ja506978c_si_002.cif
_cod_data_source_block 5
_cod_depositor_comments
;
The following automatic conversions were performed:

'_symmetry_cell_setting' value 'Monoclinic' changed to 'monoclinic'
according to
/home/saulius/struct/COD-crude-data--automatic-downloads/rss-feeds/ACS/lib/dictionaries/cif_core.dic
dictionary named 'cif_core.dic' version 2.4.2 from 2011-04-26.

Automatic conversion script
Id: cif_fix_values 2827 2014-09-09 07:05:25Z andrius 

 Adding full bibliography for 4122757--4122760.cif.
;
_cod_original_sg_symbol_H-M P2(1)/c
_cod_database_code 4122759

loop_
_symmetry_equiv_pos_as_xyz
'x, y, z'
'-x, y+1/2, -z+1/2'
'-x, -y, -z'
'x, -y-1/2, z-1/2'

loop_
_atom_site_label
_atom_site_type_symbol
_atom_site_fract_x
_atom_site_fract_y
_atom_site_fract_z
_atom_site_U_iso_or_equiv
_atom_site_adp_type
_atom_site_occupancy
_atom_site_symmetry_multiplicity
_atom_site_calc_flag
_atom_site_refinement_flags
_atom_site_disorder_assembly
_atom_site_disorder_group
Au1 Au 0.752872(4) 0.347821(5) 0.013661(4) 0.02306(2) Uani 1 1 d . A .
N1 N 0.74205(9) 0.50639(12) -0.02211(9) 0.0263(3) Uani 1 1 d . . .
S1 S 0.82234(3) 0.57677(4) 0.00063(3) 0.03149(11) Uani 1 1 d . . .
O1 O 0.89299(9) 0.51645(12) 0.00641(10) 0.0418(4) Uani 1 1 d . . .
O2 O 0.81612(11) 0.66971(12) -0.03633(12) 0.0486(5) Uani 1 1 d . . .
C19 C 0.82101(16) 0.60649(18) 0.09399(15) 0.0442(6) Uani 1 1 d . . .
F1 F 0.82117(10) 0.52441(11) 0.13250(8) 0.0526(4) Uani 1 1 d . . .
F2 F 0.88783(12) 0.65880(12) 0.12398(12) 0.0697(6) Uani 1 1 d . . .
F3 F 0.75597(12) 0.66006(11) 0.09657(11) 0.0649(5) Uani 1 1 d . . .
S2 S 0.65439(3) 0.54867(4) -0.06657(3) 0.03125(11) Uani 1 1 d . . .
O3 O 0.59135(9) 0.48960(13) -0.04984(10) 0.0473(4) Uani 1 1 d . . .
O4 O 0.64738(11) 0.65442(11) -0.06747(12) 0.0467(5) Uani 1 1 d . . .
C20 C 0.65558(19) 0.5131(2) -0.15850(15) 0.0554(7) Uani 1 1 d . . .
F4 F 0.66320(14) 0.41576(14) -0.16438(10) 0.0808(6) Uani 1 1 d . . .
F5 F 0.58608(13) 0.54224(19) -0.20268(11) 0.1000(7) Uani 1 1 d . . .
F6 F 0.71682(13) 0.55671(15) -0.17860(10) 0.0785(6) Uani 1 1 d . . .
P1 P 0.86558(3) 0.24198(3) 0.03390(3) 0.01997(9) Uani 1 1 d . . .
P2 P 0.65595(3) 0.24354(3) 0.04357(3) 0.02010(9) Uani 1 1 d . . .
N2 N 0.90423(10) 0.20432(13) -0.03409(9) 0.0289(4) Uani 1 1 d . . .
N3 N 0.95439(9) 0.25529(13) 0.09174(9) 0.0277(3) Uani 1 1 d . . .
B1 B 0.79559(12) 0.12390(17) 0.14363(12) 0.0234(4) Uani 1 1 d . . .
H1E H 0.8089 0.1897 0.1809 0.028 Uiso 1 1 calc R A .
B2 B 0.87467(13) 0.04572(18) 0.12575(13) 0.0293(5) Uani 1 1 d . A .
H2E H 0.9408 0.0579 0.1527 0.035 Uiso 1 1 calc R . .
B3 B 0.84336(15) 0.00691(17) 0.03464(14) 0.0314(5) Uani 1 1 d . . .
H3E H 0.8885 -0.0068 0.0011 0.038 Uiso 1 1 calc R A .
B4 B 0.83371(16) -0.07530(18) 0.10510(16) 0.0374(6) Uani 1 1 d . A .
H4E H 0.8725 -0.1440 0.1185 0.045 Uiso 1 1 calc R . .
B5 B 0.73009(15) -0.07448(18) 0.11114(16) 0.0364(6) Uani 1 1 d . . .
H5E H 0.7009 -0.1425 0.1283 0.044 Uiso 1 1 calc R A .
B6 B 0.67510(14) 0.00874(16) 0.04459(14) 0.0300(5) Uani 1 1 d . A .
H6E H 0.6090 -0.0037 0.0176 0.036 Uiso 1 1 calc R . .
B7 B 0.70637(13) 0.04808(17) 0.13589(13) 0.0281(4) Uani 1 1 d . A .
H7E H 0.6612 0.0620 0.1694 0.034 Uiso 1 1 calc R . .
B8 B 0.74524(13) 0.06183(17) -0.00272(13) 0.0264(4) Uani 1 1 d . A .
H8E H 0.7259 0.0871 -0.0602 0.032 Uiso 1 1 calc R . .
B9 B 0.80489(14) -0.00270(18) 0.17386(14) 0.0328(5) Uani 1 1 d . A .
H9E H 0.8247 -0.0222 0.2325 0.039 Uiso 1 1 calc R . .
B10 B 0.75322(15) -0.06649(19) 0.02402(15) 0.0364(6) Uani 1 1 d . A .
H10E H 0.7388 -0.1284 -0.0166 0.044 Uiso 1 1 calc R . .
C1 C 0.81908(10) 0.12186(13) 0.06128(10) 0.0213(3) Uani 1 1 d . A .
C2 C 0.71782(10) 0.12281(13) 0.06697(10) 0.0197(3) Uani 1 1 d . A .
C3 C 0.99424(13) 0.2070(2) -0.01450(13) 0.0454(6) Uani 1 1 d . . .
H3A H 1.0143 0.2690 -0.0328 0.054 Uiso 1 1 calc R . .
H3B H 1.0168 0.1489 -0.0354 0.054 Uiso 1 1 calc R . .
C4 C 1.02031(12) 0.20379(18) 0.06683(12) 0.0349(5) Uani 1 1 d . . .
H4A H 1.0261 0.1338 0.0842 0.042 Uiso 1 1 calc R . .
H4B H 1.0733 0.2387 0.0845 0.042 Uiso 1 1 calc R . .
C5 C 0.86086(13) 0.22304(18) -0.10949(11) 0.0351(5) Uani 1 1 d . . .
H5 H 0.8009 0.2229 -0.1115 0.042 Uiso 1 1 calc R . .
C6 C 0.8768(2) 0.1383(2) -0.15735(16) 0.0559(7) Uani 1 1 d . . .
H6A H 0.9357 0.1335 -0.1543 0.084 Uiso 1 1 calc R . .
H6B H 0.8476 0.1514 -0.2074 0.084 Uiso 1 1 calc R . .
H6C H 0.8574 0.0752 -0.1413 0.084 Uiso 1 1 calc R . .
C7 C 0.88149(18) 0.3254(2) -0.13648(14) 0.0476(6) Uani 1 1 d . . .
H7A H 0.8766 0.3769 -0.1012 0.071 Uiso 1 1 calc R . .
H7B H 0.8434 0.3402 -0.1828 0.071 Uiso 1 1 calc R . .
H7C H 0.9377 0.3245 -0.1427 0.071 Uiso 1 1 calc R . .
C8 C 0.97189(13) 0.31925(19) 0.15617(13) 0.0374(5) Uani 1 1 d . . .
H8 H 0.9185 0.3458 0.1626 0.045 Uiso 1 1 calc R . .
C9 C 1.01138(16) 0.2607(2) 0.22334(13) 0.0503(6) Uani 1 1 d . . .
H9A H 0.9754 0.2054 0.2295 0.075 Uiso 1 1 calc R . .
H9B H 1.0203 0.3049 0.2654 0.075 Uiso 1 1 calc R . .
H9C H 1.0641 0.2339 0.2186 0.075 Uiso 1 1 calc R . .
C10 C 1.02502(17) 0.4090(2) 0.14636(16) 0.0579(8) Uani 1 1 d . . .
H10A H 1.0809 0.3862 0.1482 0.087 Uiso 1 1 calc R . .
H10B H 1.0262 0.4576 0.1850 0.087 Uiso 1 1 calc R . .
H10C H 1.0019 0.4406 0.0996 0.087 Uiso 1 1 calc R . .
N5 N 0.62447(10) 0.26542(13) 0.11794(10) 0.0297(4) Uani 1 1 d D A .
C12 C 0.5404(4) 0.2281(9) 0.1115(7) 0.0407(18) Uani 0.48(2) 1 d PDU A 1
H12A H 0.5028 0.2845 0.1130 0.049 Uiso 0.48(2) 1 calc PR A 1
H12B H 0.5391 0.1821 0.1519 0.049 Uiso 0.48(2) 1 calc PR A 1
C11 C 0.5149(8) 0.1743(9) 0.0414(7) 0.0345(16) Uani 0.48(2) 1 d PDU A 1
H11A H 0.5228 0.1014 0.0492 0.041 Uiso 0.48(2) 1 calc PR A 1
H11B H 0.4561 0.1867 0.0196 0.041 Uiso 0.48(2) 1 calc PR A 1
N4 N 0.5647(11) 0.2100(19) -0.0079(6) 0.0306(17) Uani 0.48(2) 1 d PDU A 1
C13 C 0.5443(9) 0.2094(10) -0.0874(6) 0.042(2) Uani 0.48(2) 1 d PDU A 1
H13 H 0.5953 0.2282 -0.1025 0.050 Uiso 0.48(2) 1 calc PR A 1
C14 C 0.5182(14) 0.1087(11) -0.1202(11) 0.047(3) Uani 0.48(2) 1 d PDU A 1
H14A H 0.5656 0.0636 -0.1113 0.070 Uiso 0.48(2) 1 calc PR A 1
H14B H 0.4961 0.1161 -0.1723 0.070 Uiso 0.48(2) 1 calc PR A 1
H14C H 0.4759 0.0807 -0.0984 0.070 Uiso 0.48(2) 1 calc PR A 1
C15 C 0.4790(8) 0.2902(8) -0.1186(9) 0.059(3) Uani 0.48(2) 1 d PDU A 1
H15A H 0.4243 0.2644 -0.1188 0.088 Uiso 0.48(2) 1 calc PR A 1
H15B H 0.4817 0.3066 -0.1679 0.088 Uiso 0.48(2) 1 calc PR A 1
H15C H 0.4898 0.3505 -0.0886 0.088 Uiso 0.48(2) 1 calc PR A 1
C12' C 0.5346(3) 0.2552(9) 0.1051(7) 0.0423(18) Uani 0.52(2) 1 d PDU A 2
H12C H 0.5083 0.3219 0.0980 0.051 Uiso 0.52(2) 1 calc PR A 2
H12D H 0.5201 0.2227 0.1469 0.051 Uiso 0.52(2) 1 calc PR A 2
C11' C 0.5060(7) 0.1928(9) 0.0391(7) 0.0397(17) Uani 0.52(2) 1 d PDU A 2
H11C H 0.5031 0.1215 0.0521 0.048 Uiso 0.52(2) 1 calc PR A 2
H11D H 0.4511 0.2147 0.0118 0.048 Uiso 0.52(2) 1 calc PR A 2
N4' N 0.5674(10) 0.2075(17) -0.0045(5) 0.0280(15) Uani 0.52(2) 1 d PDU A 2
C13' C 0.5345(7) 0.2281(8) -0.0815(6) 0.0330(14) Uani 0.52(2) 1 d PDU A 2
H13' H 0.5786 0.2602 -0.1006 0.040 Uiso 0.52(2) 1 calc PR A 2
C14' C 0.5103(13) 0.1313(10) -0.1218(10) 0.045(2) Uani 0.52(2) 1 d PDU A 2
H14D H 0.5548 0.0826 -0.1075 0.067 Uiso 0.52(2) 1 calc PR A 2
H14E H 0.5000 0.1437 -0.1738 0.067 Uiso 0.52(2) 1 calc PR A 2
H14F H 0.4605 0.1050 -0.1104 0.067 Uiso 0.52(2) 1 calc PR A 2
C15' C 0.4619(5) 0.3005(6) -0.0929(7) 0.044(2) Uani 0.52(2) 1 d PDU A 2
H15D H 0.4146 0.2663 -0.0822 0.066 Uiso 0.52(2) 1 calc PR A 2
H15E H 0.4479 0.3233 -0.1431 0.066 Uiso 0.52(2) 1 calc PR A 2
H15F H 0.4767 0.3581 -0.0607 0.066 Uiso 0.52(2) 1 calc PR A 2
C16 C 0.66091(14) 0.34576(15) 0.16841(12) 0.0316(4) Uani 1 1 d . . .
H16 H 0.7200 0.3509 0.1674 0.038 Uiso 1 1 calc R A .
C17 C 0.65792(19) 0.3179(2) 0.24530(15) 0.0543(7) Uani 1 1 d . A .
H17A H 0.6007 0.3120 0.2482 0.081 Uiso 1 1 calc R . .
H17B H 0.6852 0.3700 0.2786 0.081 Uiso 1 1 calc R . .
H17C H 0.6860 0.2539 0.2584 0.081 Uiso 1 1 calc R . .
C18 C 0.62193(17) 0.44786(17) 0.14653(15) 0.0467(6) Uani 1 1 d . A .
H18A H 0.6218 0.4613 0.0961 0.070 Uiso 1 1 calc R . .
H18B H 0.6535 0.4998 0.1773 0.070 Uiso 1 1 calc R . .
H18C H 0.5655 0.4479 0.1522 0.070 Uiso 1 1 calc R . .
C21 C 0.7007(4) 0.6919(4) 0.3152(4) 0.0644(16) Uani 0.684(6) 1 d PDU B 1
H21A H 0.7178 0.7287 0.3614 0.077 Uiso 0.684(6) 1 calc PR B 1
H21B H 0.6858 0.7415 0.2757 0.077 Uiso 0.684(6) 1 calc PR B 1
Cl1 Cl 0.78219(9) 0.61693(19) 0.30232(16) 0.0861(9) Uani 0.684(6) 1 d PDU B 1
Cl2 Cl 0.61742(19) 0.6178(3) 0.3165(2) 0.1023(11) Uani 0.684(6) 1 d PDU B 1
C21' C 0.7144(10) 0.6663(13) 0.3392(8) 0.077(4) Uani 0.316(6) 1 d PDU B 2
H21C H 0.7040 0.7317 0.3596 0.092 Uiso 0.316(6) 1 calc PR B 2
H21D H 0.7551 0.6304 0.3768 0.092 Uiso 0.316(6) 1 calc PR B 2
Cl1' Cl 0.7564(4) 0.6875(8) 0.2680(3) 0.129(3) Uani 0.316(6) 1 d PDU B 2
Cl2' Cl 0.6243(5) 0.5985(5) 0.3204(4) 0.0761(18) Uani 0.316(6) 1 d PDU B 2

loop_
_atom_site_aniso_label
_atom_site_aniso_U_11
_atom_site_aniso_U_22
_atom_site_aniso_U_33
_atom_site_aniso_U_23
_atom_site_aniso_U_13
_atom_site_aniso_U_12
Au1 0.02510(3) 0.01695(3) 0.02648(4) 0.00189(3) 0.00493(2) -0.00059(3)
N1 0.0209(7) 0.0182(7) 0.0397(10) 0.0058(6) 0.0069(7) 0.0011(6)
S1 0.0249(2) 0.0222(2) 0.0487(3) 0.0044(2) 0.0113(2) -0.00400(18)
O1 0.0222(7) 0.0401(9) 0.0643(12) 0.0014(8) 0.0126(7) -0.0002(6)
O2 0.0444(10) 0.0294(8) 0.0736(14) 0.0170(8) 0.0175(9) -0.0079(7)
C19 0.0469(14) 0.0291(12) 0.0566(16) -0.0075(11) 0.0124(12) -0.0071(10)
F1 0.0711(11) 0.0434(8) 0.0431(9) -0.0019(7) 0.0131(8) -0.0093(7)
F2 0.0712(12) 0.0536(10) 0.0752(14) -0.0198(8) -0.0005(10) -0.0269(8)
F3 0.0707(12) 0.0555(10) 0.0728(13) -0.0168(8) 0.0258(10) 0.0152(8)
S2 0.0240(2) 0.0288(2) 0.0410(3) 0.0094(2) 0.0079(2) 0.00658(19)
O3 0.0227(7) 0.0530(10) 0.0641(12) 0.0178(9) 0.0065(7) -0.0003(7)
O4 0.0421(9) 0.0305(9) 0.0695(14) 0.0145(8) 0.0177(9) 0.0175(7)
C20 0.0586(17) 0.0665(19) 0.0396(15) 0.0083(13) 0.0084(13) 0.0143(15)
F4 0.1141(17) 0.0620(12) 0.0595(12) -0.0209(9) 0.0073(11) 0.0047(11)
F5 0.0851(14) 0.151(2) 0.0487(11) 0.0181(13) -0.0140(10) 0.0345(14)
F6 0.0979(15) 0.0933(14) 0.0582(11) 0.0088(10) 0.0462(11) 0.0059(12)
P1 0.01471(18) 0.0230(2) 0.0226(2) 0.00329(17) 0.00530(16) 0.00073(16)
P2 0.01319(17) 0.0178(2) 0.0288(2) 0.00173(17) 0.00384(16) 0.00053(15)
N2 0.0238(7) 0.0393(10) 0.0265(9) 0.0056(7) 0.0115(6) 0.0036(7)
N3 0.0157(6) 0.0377(9) 0.0287(9) 0.0001(7) 0.0031(6) -0.0005(6)
B1 0.0188(8) 0.0272(10) 0.0243(10) 0.0071(8) 0.0053(7) 0.0015(8)
B2 0.0216(9) 0.0298(11) 0.0367(13) 0.0134(9) 0.0076(8) 0.0084(8)
B3 0.0322(11) 0.0238(10) 0.0404(14) 0.0038(9) 0.0126(10) 0.0104(9)
B4 0.0361(12) 0.0241(11) 0.0535(17) 0.0129(11) 0.0138(11) 0.0111(10)
B5 0.0325(12) 0.0220(11) 0.0549(17) 0.0134(10) 0.0110(11) 0.0009(9)
B6 0.0274(10) 0.0179(10) 0.0430(14) 0.0044(9) 0.0051(9) -0.0030(8)
B7 0.0226(9) 0.0285(11) 0.0335(12) 0.0126(9) 0.0075(8) 0.0012(8)
B8 0.0278(10) 0.0204(10) 0.0307(12) -0.0022(8) 0.0065(9) 0.0005(8)
B9 0.0267(10) 0.0330(12) 0.0384(13) 0.0166(10) 0.0070(9) 0.0045(9)
B10 0.0411(13) 0.0228(11) 0.0438(16) -0.0036(10) 0.0075(11) 0.0017(10)
C1 0.0167(7) 0.0208(8) 0.0270(9) 0.0043(7) 0.0065(6) 0.0031(6)
C2 0.0163(7) 0.0168(7) 0.0256(9) 0.0037(6) 0.0044(6) 0.0003(6)
C3 0.0254(10) 0.0758(18) 0.0402(13) 0.0097(12) 0.0184(9) 0.0126(11)
C4 0.0177(8) 0.0489(13) 0.0396(12) 0.0082(10) 0.0101(8) 0.0060(8)
C5 0.0334(10) 0.0484(13) 0.0246(10) 0.0009(9) 0.0093(8) -0.0010(10)
C6 0.075(2) 0.0560(17) 0.0411(15) -0.0130(12) 0.0221(15) -0.0068(14)
C7 0.0633(17) 0.0497(15) 0.0316(13) 0.0118(10) 0.0148(12) 0.0041(13)
C8 0.0265(10) 0.0467(13) 0.0355(12) -0.0069(10) 0.0005(9) -0.0032(9)
C9 0.0425(13) 0.0764(19) 0.0294(12) 0.0028(12) 0.0034(10) 0.0002(13)
C10 0.0501(15) 0.0542(17) 0.0563(18) -0.0016(13) -0.0131(13) -0.0189(13)
N5 0.0229(7) 0.0283(8) 0.0421(10) -0.0052(7) 0.0160(7) 0.0000(6)
C12 0.025(2) 0.035(4) 0.069(3) 0.003(3) 0.026(2) 0.002(2)
C11 0.015(3) 0.026(3) 0.064(3) -0.001(2) 0.013(2) 0.002(2)
N4 0.013(3) 0.031(3) 0.044(3) 0.006(3) 0.000(3) -0.004(3)
C13 0.030(3) 0.040(4) 0.042(3) 0.015(3) -0.016(3) -0.009(3)
C14 0.046(6) 0.042(5) 0.042(4) 0.005(4) -0.009(4) -0.012(4)
C15 0.051(5) 0.042(4) 0.068(6) 0.017(4) -0.018(4) -0.005(3)
C12' 0.024(2) 0.034(4) 0.075(4) -0.015(3) 0.026(2) -0.005(2)
C11' 0.016(3) 0.036(4) 0.071(3) -0.005(3) 0.018(2) -0.001(2)
N4' 0.014(3) 0.031(3) 0.036(2) 0.005(2) -0.001(2) -0.002(2)
C13' 0.023(3) 0.026(3) 0.043(3) 0.008(2) -0.005(2) -0.005(2)
C14' 0.044(4) 0.046(5) 0.041(4) -0.007(4) 0.004(3) -0.001(4)
C15' 0.034(3) 0.034(3) 0.053(5) 0.010(3) -0.009(3) 0.003(2)
C16 0.0321(10) 0.0318(11) 0.0317(11) -0.0022(8) 0.0092(8) 0.0059(8)
C17 0.0646(18) 0.0629(17) 0.0369(15) 0.0029(13) 0.0152(13) 0.0087(15)
C18 0.0585(15) 0.0326(12) 0.0480(15) -0.0073(10) 0.0111(12) 0.0096(11)
C21 0.103(4) 0.038(3) 0.055(4) -0.008(2) 0.022(3) 0.005(2)
Cl1 0.0506(7) 0.0956(15) 0.1126(17) -0.0380(12) 0.0206(8) -0.0038(7)
Cl2 0.0563(11) 0.147(3) 0.111(2) -0.0573(18) 0.0339(12) -0.0035(14)
C21' 0.118(8) 0.057(7) 0.061(8) -0.007(5) 0.034(6) -0.023(6)
Cl1' 0.116(4) 0.205(8) 0.086(3) -0.038(4) 0.059(3) -0.061(5)
Cl2' 0.122(5) 0.0514(18) 0.067(3) -0.0087(15) 0.047(3) -0.030(2)

loop_
_atom_type_symbol
_atom_type_description
_atom_type_scat_dispersion_real
_atom_type_scat_dispersion_imag
_atom_type_scat_source
C C 0.0033 0.0016 'International Tables Vol C Tables 4.2.6.8 and 6.1.1.4'
H H 0.0000 0.0000 'International Tables Vol C Tables 4.2.6.8 and 6.1.1.4'
B B 0.0013 0.0007 'International Tables Vol C Tables 4.2.6.8 and 6.1.1.4'
N N 0.0061 0.0033 'International Tables Vol C Tables 4.2.6.8 and 6.1.1.4'
O O 0.0106 0.0060 'International Tables Vol C Tables 4.2.6.8 and 6.1.1.4'
F F 0.0171 0.0103 'International Tables Vol C Tables 4.2.6.8 and 6.1.1.4'
P P 0.1023 0.0942 'International Tables Vol C Tables 4.2.6.8 and 6.1.1.4'
S S 0.1246 0.1234 'International Tables Vol C Tables 4.2.6.8 and 6.1.1.4'
Au Au -2.0133 8.8022 'International Tables Vol C Tables 4.2.6.8 and 6.1.1.4'
Cl Cl 0.1484 0.1585 'International Tables Vol C Tables 4.2.6.8 and 6.1.1.4'

loop_
_geom_angle_atom_site_label_1
_geom_angle_atom_site_label_2
_geom_angle_atom_site_label_3
_geom_angle
N1 Au1 P2 129.74(4)
N1 Au1 P1 129.52(4)
P2 Au1 P1 100.729(16)
S2 N1 S1 122.34(10)
S2 N1 Au1 119.51(8)
S1 N1 Au1 118.10(8)
O1 S1 O2 119.79(11)
O1 S1 N1 108.65(9)
O2 S1 N1 114.71(10)
O1 S1 C19 104.64(12)
O2 S1 C19 106.11(12)
N1 S1 C19 100.58(10)
F3 C19 F1 108.8(2)
F3 C19 F2 108.7(2)
F1 C19 F2 107.9(2)
F3 C19 S1 111.0(2)
F1 C19 S1 111.29(16)
F2 C19 S1 109.10(19)
O3 S2 O4 119.57(11)
O3 S2 N1 108.86(9)
O4 S2 N1 114.67(10)
O3 S2 C20 104.64(14)
O4 S2 C20 105.56(14)
N1 S2 C20 101.29(11)
F4 C20 F6 108.3(3)
F4 C20 F5 109.0(3)
F6 C20 F5 108.4(2)
F4 C20 S2 111.4(2)
F6 C20 S2 110.8(2)
F5 C20 S2 109.0(2)
N3 P1 N2 95.51(8)
N3 P1 C1 105.81(8)
N2 P1 C1 102.76(9)
N3 P1 Au1 128.37(7)
N2 P1 Au1 120.69(6)
C1 P1 Au1 100.75(5)
N4' P2 N5 95.7(5)
N5 P2 N4 96.6(5)
N4' P2 C2 104.8(8)
N5 P2 C2 102.47(9)
N4 P2 C2 106.4(9)
N4' P2 Au1 130.0(5)
N5 P2 Au1 119.54(6)
N4 P2 Au1 128.0(6)
C2 P2 Au1 100.96(5)
C3 N2 C5 118.92(17)
C3 N2 P1 111.39(15)
C5 N2 P1 121.21(14)
C8 N3 C4 121.74(16)
C8 N3 P1 126.48(14)
C4 N3 P1 111.38(14)
C1 B1 C2 60.74(11)
C1 B1 B9 105.13(16)
C2 B1 B9 104.98(16)
C1 B1 B7 106.79(16)
C2 B1 B7 58.07(11)
B9 B1 B7 59.67(12)
C1 B1 B2 57.93(12)
C2 B1 B2 106.38(16)
B9 B1 B2 59.68(13)
B7 B1 B2 107.49(16)
C1 B2 B4 105.68(17)
C1 B2 B3 58.65(12)
B4 B2 B3 60.25(15)
C1 B2 B9 106.09(14)
B4 B2 B9 60.74(15)
B3 B2 B9 108.91(17)
C1 B2 B1 58.79(11)
B4 B2 B1 108.09(16)
B3 B2 B1 107.43(15)
B9 B2 B1 60.05(12)
C1 B3 B2 58.46(12)
C1 B3 B4 105.12(17)
B2 B3 B4 59.72(15)
C1 B3 B10 105.93(16)
B2 B3 B10 108.59(18)
B4 B3 B10 60.92(15)
C1 B3 B8 58.93(12)
B2 B3 B8 107.47(16)
B4 B3 B8 108.27(17)
B10 B3 B8 60.10(13)
B2 B4 B5 108.44(17)
B2 B4 B3 60.03(14)
B5 B4 B3 108.37(17)
B2 B4 B9 59.93(14)
B5 B4 B9 60.42(15)
B3 B4 B9 108.09(16)
B2 B4 B10 107.75(16)
B5 B4 B10 60.51(15)
B3 B4 B10 59.56(15)
B9 B4 B10 108.42(17)
B4 B5 B6 107.98(17)
B4 B5 B7 108.03(17)
B6 B5 B7 60.04(13)
B4 B5 B9 60.28(15)
B6 B5 B9 107.75(16)
B7 B5 B9 59.66(13)
B4 B5 B10 60.48(15)
B6 B5 B10 59.42(14)
B7 B5 B10 107.64(16)
B9 B5 B10 108.28(17)
C2 B6 B10 105.95(16)
C2 B6 B5 105.48(17)
B10 B6 B5 61.05(15)
C2 B6 B7 58.57(12)
B10 B6 B7 108.97(17)
B5 B6 B7 60.08(14)
C2 B6 B8 58.79(12)
B10 B6 B8 60.10(14)
B5 B6 B8 108.45(17)
B7 B6 B8 107.56(15)
C2 B7 B9 105.87(15)
C2 B7 B6 58.36(12)
B9 B7 B6 108.39(17)
C2 B7 B5 105.17(17)
B9 B7 B5 60.63(14)
B6 B7 B5 59.88(14)
C2 B7 B1 58.81(11)
B9 B7 B1 60.06(12)
B6 B7 B1 107.12(15)
B5 B7 B1 107.92(16)
C2 B8 C1 60.56(11)
C2 B8 B10 104.49(16)
C1 B8 B10 104.66(16)
C2 B8 B3 106.18(16)
C1 B8 B3 57.88(12)
B10 B8 B3 59.54(13)
C2 B8 B6 57.74(12)
C1 B8 B6 106.03(16)
B10 B8 B6 59.30(13)
B3 B8 B6 106.90(17)
B7 B9 B2 108.43(15)
B7 B9 B1 60.27(12)
B2 B9 B1 60.27(12)
B7 B9 B4 107.29(18)
B2 B9 B4 59.33(14)
B1 B9 B4 107.16(17)
B7 B9 B5 59.71(14)
B2 B9 B5 107.07(19)
B1 B9 B5 107.37(16)
B4 B9 B5 59.30(15)
B6 B10 B3 108.58(17)
B6 B10 B8 60.60(13)
B3 B10 B8 60.36(13)
B6 B10 B4 106.91(18)
B3 B10 B4 59.52(14)
B8 B10 B4 107.37(17)
B6 B10 B5 59.53(14)
B3 B10 B5 107.13(18)
B8 B10 B5 107.66(17)
B4 B10 B5 59.01(15)
B2 C1 B3 62.89(14)
B2 C1 B1 63.27(12)
B3 C1 B1 114.49(15)
B2 C1 B8 114.51(15)
B3 C1 B8 63.19(13)
B1 C1 B8 112.03(14)
B2 C1 C2 109.75(14)
B3 C1 C2 109.62(14)
B1 C1 C2 59.70(11)
B8 C1 C2 59.64(11)
B2 C1 P1 120.83(13)
B3 C1 P1 122.29(13)
B1 C1 P1 115.93(13)
B8 C1 P1 118.06(13)
C2 C1 P1 118.90(11)
B6 C2 B7 63.07(13)
B6 C2 B1 114.41(15)
B7 C2 B1 63.12(12)
B6 C2 B8 63.48(13)
B7 C2 B8 115.02(15)
B1 C2 B8 112.05(14)
B6 C2 C1 109.93(14)
B7 C2 C1 109.86(13)
B1 C2 C1 59.57(11)
B8 C2 C1 59.80(11)
B6 C2 P2 121.71(12)
B7 C2 P2 121.36(12)
B1 C2 P2 116.94(13)
B8 C2 P2 116.83(13)
C1 C2 P2 118.61(11)
N2 C3 C4 106.78(16)
N3 C4 C3 105.24(16)
N2 C5 C6 110.2(2)
N2 C5 C7 112.49(19)
C6 C5 C7 112.2(2)
N3 C8 C9 111.6(2)
N3 C8 C10 111.0(2)
C9 C8 C10 111.0(2)
C16 N5 C12 122.7(5)
C16 N5 C12' 115.1(4)
C16 N5 P2 121.42(14)
C12 N5 P2 111.4(5)
C12' N5 P2 111.4(5)
N5 C12 C11 107.5(7)
N4 C11 C12 109.4(9)
C13 N4 C11 128.7(14)
C13 N4 P2 124.2(12)
C11 N4 P2 106.9(8)
N4 C13 C14 114.0(12)
N4 C13 C15 111.0(12)
C14 C13 C15 110.7(9)
N5 C12' C11' 107.5(7)
N4' C11' C12' 105.9(9)
C13' N4' C11' 116.1(13)
C13' N4' P2 125.8(11)
C11' N4' P2 112.8(7)
N4' C13' C14' 110.0(10)
N4' C13' C15' 111.0(10)
C14' C13' C15' 111.2(8)
N5 C16 C17 110.31(19)
N5 C16 C18 112.82(19)
C17 C16 C18 111.7(2)
Cl2 C21 Cl1 109.7(3)
Cl1' C21' Cl2' 115.7(9)

loop_
_geom_bond_atom_site_label_1
_geom_bond_atom_site_label_2
_geom_bond_distance
Au1 N1 2.2212(16)
Au1 P2 2.3171(5)
Au1 P1 2.3215(4)
N1 S2 1.6163(16)
N1 S1 1.6169(16)
S1 O1 1.4176(16)
S1 O2 1.4204(16)
S1 C19 1.832(3)
C19 F3 1.318(3)
C19 F1 1.321(3)
C19 F2 1.331(3)
S2 O3 1.4179(17)
S2 O4 1.4183(15)
S2 C20 1.824(3)
C20 F4 1.315(3)
C20 F6 1.318(4)
C20 F5 1.325(3)
P1 N3 1.6404(16)
P1 N2 1.6630(17)
P1 C1 1.9127(18)
P2 N4' 1.624(15)
P2 N5 1.6563(18)
P2 N4 1.673(16)
P2 C2 1.9139(17)
N2 C3 1.469(3)
N2 C5 1.472(3)
N3 C8 1.469(3)
N3 C4 1.477(3)
B1 C1 1.711(3)
B1 C2 1.713(3)
B1 B9 1.783(3)
B1 B7 1.787(3)
B1 B2 1.787(3)
B2 C1 1.695(3)
B2 B4 1.765(4)
B2 B3 1.771(4)
B2 B9 1.776(3)
B3 C1 1.699(3)
B3 B4 1.775(4)
B3 B10 1.775(4)
B3 B8 1.790(3)
B4 B5 1.773(4)
B4 B9 1.791(4)
B4 B10 1.800(4)
B5 B6 1.773(3)
B5 B7 1.777(3)
B5 B9 1.793(4)
B5 B10 1.800(4)
B6 C2 1.696(3)
B6 B10 1.771(3)
B6 B7 1.776(4)
B6 B8 1.795(3)
B7 C2 1.700(3)
B7 B9 1.776(3)
B8 C2 1.715(3)
B8 C1 1.718(3)
B8 B10 1.786(3)
C1 C2 1.731(2)
C3 C4 1.510(3)
C5 C6 1.520(3)
C5 C7 1.531(3)
C8 C9 1.514(3)
C8 C10 1.534(3)
N5 C16 1.475(3)
N5 C12 1.476(5)
N5 C12' 1.478(5)
C12 C11 1.491(10)
C11 N4 1.481(11)
N4 C13 1.474(10)
C13 C14 1.505(10)
C13 C15 1.554(10)
C12' C11' 1.492(9)
C11' N4' 1.485(10)
N4' C13' 1.467(10)
C13' C14' 1.510(9)
C13' C15' 1.531(8)
C16 C17 1.527(4)
C16 C18 1.528(3)
C21 Cl2 1.721(6)
C21 Cl1 1.761(6)
C21' Cl1' 1.699(12)
C21' Cl2' 1.728(13)
